data_7710419
loop_
_publ_author_name
'Storm Thomsen, Maria'
'S\/orensen, Thomas Just'

_publ_section_title
;
 Delicate, a study of the structural changes in ten-coordinated La(iii),
 Ce(iii), Pr(iii), Nd(iii), Sm(iii) and Eu(iii) sulfates
;
_journal_name_full 'Dalton Transactions'
_journal_paper_doi 10.1039/D2DT00832G
_journal_year 2022
_chemical_formula_moiety 'K5 Na Nd2 O24 S6'
_chemical_formula_sum 'K5 Na Nd2 O24 S6'
_chemical_formula_weight 1083.33
_space_group_crystal_system monoclinic
_space_group_IT_number 12
_space_group_name_Hall '-C 2y'
_space_group_name_H-M_alt 'C 1 2/m 1'
_atom_sites_solution_primary dual
_audit_creation_date 2022-03-04
_audit_creation_method
;
Olex2 1.5
(compiled 2021.12.09 svn.r5202d8cf for OlexSys, GUI svn.r6439)
;
_audit_update_record
;
2022-03-04 deposited with the CCDC.	2022-05-19 downloaded from the CCDC.
;
_cell_angle_alpha 90
_cell_angle_beta 110.991(2)
_cell_angle_gamma 90
_cell_formula_units_Z 2
_cell_length_a 9.1404(6)
_cell_length_b 16.2841(11)
_cell_length_c 7.6453(5)
_cell_measurement_reflns_used 9970
_cell_measurement_temperature 100.0
_cell_measurement_theta_max 37.072
_cell_measurement_theta_min 2.502
_cell_volume 1062.43(12)
_computing_cell_refinement 'SAINT V8.40A (Bruker, 2019)'
_computing_data_reduction 'SAINT V8.40A (Bruker, 2019)'
_computing_molecular_graphics 'Olex2 1.5 (Dolomanov et al., 2009)'
_computing_publication_material 'Olex2 1.5 (Dolomanov et al., 2009)'
_computing_structure_refinement 'SHELXL 2018/3 (Sheldrick, 2015)'
_computing_structure_solution 'SHELXT 2018/2 (Sheldrick, 2018)'
_diffrn_ambient_temperature 100.0
_diffrn_measured_fraction_theta_full 1.000
_diffrn_measured_fraction_theta_max 1.000
_diffrn_measurement_device_type 'Bruker APEX-II CCD'
_diffrn_measurement_method '\f and \w scans'
_diffrn_radiation_type MoK\a
_diffrn_radiation_wavelength 0.71073
_diffrn_reflns_av_R_equivalents 0.0509
_diffrn_reflns_av_unetI/netI 0.0289
_diffrn_reflns_Laue_measured_fraction_full 1.000
_diffrn_reflns_Laue_measured_fraction_max 1.000
_diffrn_reflns_limit_h_max 11
_diffrn_reflns_limit_h_min -15
_diffrn_reflns_limit_k_max 27
_diffrn_reflns_limit_k_min -27
_diffrn_reflns_limit_l_max 12
_diffrn_reflns_limit_l_min -12
_diffrn_reflns_number 21714
_diffrn_reflns_point_group_measured_fraction_full 1.000
_diffrn_reflns_point_group_measured_fraction_max 1.000
_diffrn_reflns_theta_full 25.242
_diffrn_reflns_theta_max 36.312
_diffrn_reflns_theta_min 2.502
_diffrn_source_current 1.0
_diffrn_source_power 0.05
_diffrn_source_voltage 50.0
_diffrn_standards_number 0
_exptl_absorpt_coefficient_mu 6.539
_exptl_absorpt_correction_T_max 0.7473
_exptl_absorpt_correction_T_min 0.6351
_exptl_absorpt_process_details
;
SADABS-2016/2 (Bruker,2016/2) was used for absorption correction.
wR2(int) was 0.1036 before and 0.0622 after correction.
The Ratio of minimum to maximum transmission is 0.8499.
The \l/2 correction factor is Not present.
;
_exptl_crystal_colour 'clear light colourless'
_exptl_crystal_colour_lustre clear
_exptl_crystal_colour_modifier light
_exptl_crystal_colour_primary colourless
_exptl_crystal_density_diffrn 3.386
_exptl_crystal_description rhombohedral
_exptl_crystal_F_000 1028
_exptl_crystal_size_max 0.188
_exptl_crystal_size_mid 0.096
_exptl_crystal_size_min 0.082
_refine_diff_density_max 5.447
_refine_diff_density_min -2.230
_refine_diff_density_rms 0.256
_refine_ls_extinction_method none
_refine_ls_goodness_of_fit_ref 1.100
_refine_ls_hydrogen_treatment undef
_refine_ls_matrix_type full
_refine_ls_number_parameters 102
_refine_ls_number_reflns 2653
_refine_ls_number_restraints 0
_refine_ls_restrained_S_all 1.100
_refine_ls_R_factor_all 0.0318
_refine_ls_R_factor_gt 0.0265
_refine_ls_shift/su_max 0.000
_refine_ls_shift/su_mean 0.000
_refine_ls_structure_factor_coef Fsqd
_refine_ls_weighting_details 'w=1/[\s^2^(Fo^2^)+(0.0273P)^2^+9.5180P] where P=(Fo^2^+2Fc^2^)/3'
_refine_ls_weighting_scheme calc
_refine_ls_wR_factor_gt 0.0650
_refine_ls_wR_factor_ref 0.0672
_reflns_Friedel_coverage 0.000
_reflns_number_gt 2421
_reflns_number_total 2653
_reflns_threshold_expression 'I > 2\s(I)'
_cod_data_source_file d2dt00832g7.cif
_cod_data_source_block mo_d8v4935_0m
_cod_database_code 7710419
_shelx_shelxl_version_number 2018/3
_shelx_space_group_comment
;
The symmetry employed for this shelxl refinement is uniquely defined
by the following loop, which should always be used as a source of
symmetry information in preference to the above space-group names.
They are only intended as comments.
;
_shelx_estimated_absorpt_t_max 0.616
_shelx_estimated_absorpt_t_min 0.373
_olex2_refinement_description
;
1. Others
 Sof(K2A)=0.25*(1-FVAR(2))
 Sof(K2)=0.25*FVAR(2)
;
_olex2_submission_special_instructions 'No special instructions were received'

loop_
_space_group_symop_operation_xyz
'x, y, z'
'-x, y, -z'
'x+1/2, y+1/2, z'
'-x+1/2, y+1/2, -z'
'-x, -y, -z'
'x, -y, z'
'-x+1/2, -y+1/2, -z'
'x+1/2, -y+1/2, z'

loop_
_atom_site_label
_atom_site_type_symbol
_atom_site_fract_x
_atom_site_fract_y
_atom_site_fract_z
_atom_site_U_iso_or_equiv
_atom_site_adp_type
_atom_site_occupancy
_atom_site_site_symmetry_order
_atom_site_calc_flag
_atom_site_refinement_flags_posn
_atom_site_refinement_flags_adp
_atom_site_refinement_flags_occupancy
_atom_site_disorder_assembly
_atom_site_disorder_group
Nd1 Nd 1.000000 0.14360(2) 0.500000 0.00433(5) Uani 1 2 d S T P . .
K1 K 0.72094(7) 0.34283(3) 0.11571(8) 0.00788(9) Uani 1 1 d . . . . .
S1 S 0.59599(9) 0.500000 0.80448(11) 0.00272(12) Uani 1 2 d S T P . .
S2 S 0.87475(7) 0.33451(4) 0.68258(8) 0.00402(9) Uani 1 1 d . . . . .
K2 K 1.000000 0.500000 0.500000 0.0185(5) Uani 0.763(7) 4 d S T P A 1
Na1 Na 1.000000 0.500000 1.000000 0.0052(3) Uani 1 4 d S T P A .
O1 O 0.6444(3) 0.500000 0.6383(4) 0.0077(4) Uani 1 2 d S T P . .
O4 O 0.7300(3) 0.500000 0.9796(4) 0.0056(4) Uani 1 2 d S T P A .
O6 O 0.4992(2) 0.42523(11) 0.7894(3) 0.0050(3) Uani 1 1 d . . . . .
O7 O 0.7558(2) 0.31955(12) 0.7703(3) 0.0075(3) Uani 1 1 d . . . . .
O2 O 0.9831(2) 0.39971(12) 0.7772(3) 0.0087(3) Uani 1 1 d . . . . .
O5 O 0.9648(2) 0.25819(12) 0.6902(3) 0.0096(3) Uani 1 1 d . . . . .
O3 O 0.7835(2) 0.35798(13) 0.4864(3) 0.0095(3) Uani 1 1 d . . . . .
K2A K 1.1795(12) 0.500000 0.6004(12) 0.0184(18) Uani 0.119(3) 2 d S T P A 2

loop_
_atom_site_aniso_label
_atom_site_aniso_U_11
_atom_site_aniso_U_22
_atom_site_aniso_U_33
_atom_site_aniso_U_23
_atom_site_aniso_U_13
_atom_site_aniso_U_12
Nd1 0.00468(8) 0.00514(8) 0.00370(7) 0.000 0.00213(5) 0.000
K1 0.0076(2) 0.0095(2) 0.0077(2) 0.00282(15) 0.00422(16) 0.00250(16)
S1 0.0022(3) 0.0021(3) 0.0041(3) 0.000 0.0014(2) 0.000
S2 0.0042(2) 0.0031(2) 0.0052(2) -0.00108(16) 0.00224(17) -0.00049(16)
K2 0.0463(12) 0.0032(6) 0.0141(7) 0.000 0.0206(8) 0.000
Na1 0.0046(8) 0.0069(8) 0.0067(8) 0.000 0.0051(7) 0.000
O1 0.0073(11) 0.0114(11) 0.0063(10) 0.000 0.0047(8) 0.000
O4 0.0041(10) 0.0055(10) 0.0053(10) 0.000 -0.0006(8) 0.000
O6 0.0048(7) 0.0034(7) 0.0071(7) -0.0009(5) 0.0026(5) -0.0019(5)
O7 0.0068(7) 0.0086(7) 0.0092(8) 0.0010(6) 0.0053(6) 0.0006(6)
O2 0.0059(7) 0.0065(7) 0.0117(8) -0.0038(6) 0.0008(6) -0.0023(6)
O5 0.0089(8) 0.0054(7) 0.0159(9) -0.0014(6) 0.0061(7) 0.0024(6)
O3 0.0081(8) 0.0155(9) 0.0044(7) 0.0003(6) 0.0017(6) 0.0021(7)
K2A 0.035(5) 0.005(3) 0.021(4) 0.000 0.018(3) 0.000

loop_
_atom_type_symbol
_atom_type_description
_atom_type_scat_dispersion_real
_atom_type_scat_dispersion_imag
_atom_type_scat_source
K K 0.2009 0.2494 'International Tables Vol C Tables 4.2.6.8 and 6.1.1.4'
Na Na 0.0362 0.0249 'International Tables Vol C Tables 4.2.6.8 and 6.1.1.4'
Nd Nd -0.1943 3.0179 'International Tables Vol C Tables 4.2.6.8 and 6.1.1.4'
O O 0.0106 0.0060 'International Tables Vol C Tables 4.2.6.8 and 6.1.1.4'
S S 0.1246 0.1234 'International Tables Vol C Tables 4.2.6.8 and 6.1.1.4'

loop_
_exptl_crystal_face_index_h
_exptl_crystal_face_index_k
_exptl_crystal_face_index_l
_exptl_crystal_face_perp_dist
0.00 -1.00 0.00 0.0110
0.00 1.00 0.00 0.0480
0.00 0.00 -1.00 0.0410
0.00 0.00 1.00 0.0290
1.00 0.00 0.00 0.0630
-1.00 0.00 0.00 0.0770

loop_
_geom_angle_atom_site_label_1
_geom_angle_atom_site_label_2
_geom_angle_atom_site_label_3
_geom_angle
_geom_angle_site_symmetry_1
_geom_angle_site_symmetry_3
_geom_angle_publ_flag
S1 Nd1 S1 85.82(2) 7_656 3_545 ?
O1 Nd1 S1 67.69(5) 7_656 3_545 ?
O1 Nd1 S1 67.69(5) 3_545 7_656 ?
O1 Nd1 S1 27.66(6) 3_545 3_545 ?
O1 Nd1 S1 27.66(6) 7_656 7_656 ?
O1 Nd1 O1 60.50(10) 7_656 3_545 ?
O6 Nd1 S1 26.79(4) 8 3_545 ?
O6 Nd1 S1 26.79(4) 7_656 7_656 ?
O6 Nd1 S1 103.38(4) 7_656 3_545 ?
O6 Nd1 S1 103.38(4) 8 7_656 ?
O6 Nd1 O1 78.56(7) 8 7_656 ?
O6 Nd1 O1 54.44(7) 7_656 7_656 ?
O6 Nd1 O1 78.56(7) 7_656 3_545 ?
O6 Nd1 O1 54.44(7) 8 3_545 ?
O6 Nd1 O6 126.33(8) 7_656 8 ?
O6 Nd1 O7 71.45(6) 8 8 ?
O6 Nd1 O7 121.90(6) 8 7_656 ?
O6 Nd1 O7 121.90(6) 7_656 8 ?
O6 Nd1 O7 71.45(6) 7_656 7_656 ?
O6 Nd1 O3 69.08(6) 8 7_656 ?
O6 Nd1 O3 110.38(6) 7_656 7_656 ?
O6 Nd1 O3 110.38(6) 8 8 ?
O6 Nd1 O3 69.08(6) 7_656 8 ?
O7 Nd1 S1 69.65(4) 8 3_545 ?
O7 Nd1 S1 69.65(4) 7_656 7_656 ?
O7 Nd1 S1 133.54(4) 7_656 3_545 ?
O7 Nd1 S1 133.54(4) 8 7_656 ?
O7 Nd1 O1 73.29(7) 8 3_545 ?
O7 Nd1 O1 133.63(7) 8 7_656 ?
O7 Nd1 O1 133.63(7) 7_656 3_545 ?
O7 Nd1 O1 73.29(7) 7_656 7_656 ?
O7 Nd1 O7 153.06(9) 8 7_656 ?
O7 Nd1 O3 53.85(6) 8 8 ?
O7 Nd1 O3 126.47(6) 8 7_656 ?
O7 Nd1 O3 53.85(6) 7_656 7_656 ?
O7 Nd1 O3 126.47(6) 7_656 8 ?
O5 Nd1 S1 158.10(5) 2_756 3_545 ?
O5 Nd1 S1 100.65(5) . 3_545 ?
O5 Nd1 S1 100.65(5) 2_756 7_656 ?
O5 Nd1 S1 158.09(5) . 7_656 ?
O5 Nd1 O1 125.02(7) 2_756 7_656 ?
O5 Nd1 O1 137.60(7) 2_756 3_545 ?
O5 Nd1 O1 125.02(7) . 3_545 ?
O5 Nd1 O1 137.60(7) . 7_656 ?
O5 Nd1 O6 155.95(6) 2_756 8 ?
O5 Nd1 O6 76.86(6) . 8 ?
O5 Nd1 O6 155.95(6) . 7_656 ?
O5 Nd1 O6 76.86(6) 2_756 7_656 ?
O5 Nd1 O7 91.38(6) . 7_656 ?
O5 Nd1 O7 67.79(6) 2_756 7_656 ?
O5 Nd1 O7 67.80(6) . 8 ?
O5 Nd1 O7 91.38(6) 2_756 8 ?
O5 Nd1 O5 81.14(10) . 2_756 ?
O5 Nd1 O3 111.76(7) 2_756 7_656 ?
O5 Nd1 O3 69.15(6) . 7_656 ?
O5 Nd1 O3 69.16(6) 2_756 8 ?
O5 Nd1 O3 111.76(7) . 8 ?
O3 Nd1 S1 88.93(5) 7_656 3_545 ?
O3 Nd1 S1 90.25(5) 7_656 7_656 ?
O3 Nd1 S1 90.25(5) 8 3_545 ?
O3 Nd1 S1 88.93(5) 8 7_656 ?
O3 Nd1 O1 108.99(7) 7_656 3_545 ?
O3 Nd1 O1 108.99(7) 8 7_656 ?
O3 Nd1 O1 69.99(7) 8 3_545 ?
O3 Nd1 O1 69.99(7) 7_656 7_656 ?
O3 Nd1 O3 178.88(9) 8 7_656 ?
S1 K1 S2 112.25(2) 1_554 2_756 ?
O4 K1 S1 24.69(5) 1_554 1_554 ?
O4 K1 S2 91.87(6) 1_554 2_756 ?
O4 K1 O6 50.21(6) 1_554 1_554 ?
O4 K1 O7 75.05(7) 1_554 1_554 ?
O4 K1 O5 116.73(7) 1_554 2_756 ?
O4 K1 O5 139.87(7) 1_554 7_656 ?
O4 K1 K2A 59.21(13) 1_554 5_766 ?
O6 K1 S1 73.78(4) 2_656 1_554 ?
O6 K1 S1 25.75(4) 1_554 1_554 ?
O6 K1 S2 132.34(4) 2_656 2_756 ?
O6 K1 S2 134.68(4) 1_554 2_756 ?
O6 K1 O4 76.69(7) 2_656 1_554 ?
O6 K1 O6 69.38(7) 2_656 1_554 ?
O6 K1 O7 111.55(6) 2_656 7_656 ?
O6 K1 O7 131.54(6) 2_656 1_554 ?
O6 K1 O5 138.59(6) 2_656 2_756 ?
O6 K1 O5 63.27(5) 2_656 7_656 ?
O6 K1 O5 150.33(6) 1_554 2_756 ?
O6 K1 O5 108.78(5) 1_554 7_656 ?
O6 K1 K2A 59.60(17) 2_656 5_766 ?
O6 K1 K2A 98.66(14) 1_554 5_766 ?
O7 K1 S1 155.17(5) 7_656 1_554 ?
O7 K1 S1 64.20(4) 1_554 1_554 ?
O7 K1 S2 82.71(4) 7_656 2_756 ?
O7 K1 S2 87.17(4) 1_554 2_756 ?
O7 K1 O4 171.75(7) 7_656 1_554 ?
O7 K1 O6 62.24(5) 1_554 1_554 ?
O7 K1 O6 131.30(6) 7_656 1_554 ?
O7 K1 O7 98.39(5) 7_656 1_554 ?
O7 K1 O5 48.34(5) 7_656 7_656 ?
O7 K1 O5 89.54(6) 1_554 2_756 ?
O7 K1 O5 57.49(5) 7_656 2_756 ?
O7 K1 O5 130.38(6) 1_554 7_656 ?
O7 K1 K2A 124.57(13) 7_656 5_766 ?
O7 K1 K2A 129.39(13) 1_554 5_766 ?
O2 K1 S1 90.16(4) 2_756 1_554 ?
O2 K1 S2 23.39(4) 2_756 2_756 ?
O2 K1 O4 68.60(7) 2_756 1_554 ?
O2 K1 O6 120.46(6) 2_756 2_656 ?
O2 K1 O6 114.58(6) 2_756 1_554 ?
O2 K1 O7 83.78(6) 2_756 1_554 ?
O2 K1 O7 106.10(6) 2_756 7_656 ?
O2 K1 O5 48.65(5) 2_756 2_756 ?
O2 K1 O5 134.42(6) 2_756 7_656 ?
O2 K1 K2A 61.21(17) 2_756 5_766 ?
O5 K1 S1 134.60(4) 2_756 1_554 ?
O5 K1 S1 129.09(4) 7_656 1_554 ?
O5 K1 S2 25.29(4) 2_756 2_756 ?
O5 K1 S2 116.54(4) 7_656 2_756 ?
O5 K1 O5 96.27(4) 2_756 7_656 ?
O5 K1 K2A 92.35(16) 2_756 5_766 ?
O5 K1 K2A 99.66(14) 7_656 5_766 ?
O3 K1 S1 123.95(5) . 1_554 ?
O3 K1 S2 75.20(5) . 2_756 ?
O3 K1 O4 106.64(7) . 1_554 ?
O3 K1 O6 64.75(6) . 2_656 ?
O3 K1 O6 132.69(6) . 1_554 ?
O3 K1 O7 162.29(6) . 1_554 ?
O3 K1 O7 78.05(6) . 7_656 ?
O3 K1 O2 80.64(6) . 2_756 ?
O3 K1 O5 59.39(6) . 7_656 ?
O3 K1 O5 73.83(6) . 2_756 ?
O3 K1 K2A 47.61(12) . 5_766 ?
Nd1 S1 Nd1 94.18(2) 7_656 3_455 ?
Nd1 S1 K1 175.46(3) 3_455 1_556 ?
Nd1 S1 K1 83.953(11) 7_656 1_556 ?
Nd1 S1 K1 175.46(3) 7_656 6_566 ?
Nd1 S1 K1 83.953(11) 3_455 6_566 ?
Nd1 S1 K2A 73.08(9) 3_455 1_455 ?
Nd1 S1 K2A 73.08(9) 7_656 1_455 ?
K1 S1 K1 97.61(3) 6_566 1_556 ?
K1 S1 K2A 110.18(8) 6_566 1_455 ?
K1 S1 K2A 110.18(8) 1_556 1_455 ?
O1 S1 Nd1 57.68(6) . 7_656 ?
O1 S1 Nd1 57.68(6) . 3_455 ?
O1 S1 K1 118.00(6) . 1_556 ?
O1 S1 K1 118.00(6) . 6_566 ?
O1 S1 K2A 102.95(17) . 1_455 ?
O4 S1 Nd1 126.27(5) . 3_455 ?
O4 S1 Nd1 126.27(5) . 7_656 ?
O4 S1 K1 52.80(4) . 1_556 ?
O4 S1 K1 52.80(4) . 6_566 ?
O4 S1 O1 112.08(16) . . ?
O4 S1 O6 110.67(9) . 6_565 ?
O4 S1 O6 110.67(9) . . ?
O4 S1 K2A 144.97(17) . 1_455 ?
O6 S1 Nd1 122.93(8) . 3_455 ?
O6 S1 Nd1 48.89(7) 6_565 3_455 ?
O6 S1 Nd1 48.89(7) . 7_656 ?
O6 S1 Nd1 122.93(8) 6_565 7_656 ?
O6 S1 K1 58.58(7) 6_565 6_566 ?
O6 S1 K1 135.44(8) 6_565 1_556 ?
O6 S1 K1 58.58(7) . 1_556 ?
O6 S1 K1 135.44(8) . 6_566 ?
O6 S1 O1 106.56(10) . . ?
O6 S1 O1 106.56(10) 6_565 . ?
O6 S1 O6 110.15(15) 6_565 . ?
O6 S1 K2A 56.79(8) . 1_455 ?
O6 S1 K2A 56.79(8) 6_565 1_455 ?
Nd1 S2 K1 171.38(2) 7_656 2_756 ?
Nd1 S2 K1 83.594(16) 7_656 7_656 ?
Nd1 S2 K2 101.278(16) 7_656 . ?
Nd1 S2 K2A 75.23(17) 7_656 5_766 ?
K1 S2 K1 103.28(2) 2_756 7_656 ?
K2 S2 K1 175.03(2) . 7_656 ?
K2 S2 K1 71.964(15) . 2_756 ?
O7 S2 Nd1 51.57(8) . 7_656 ?
O7 S2 K1 129.92(8) . 2_756 ?
O7 S2 K1 48.19(8) . 7_656 ?
O7 S2 K2 136.01(8) . . ?
O7 S2 K2A 117.12(17) . 5_766 ?
O2 S2 Nd1 124.27(8) . 7_656 ?
O2 S2 K1 127.65(9) . 7_656 ?
O2 S2 K1 47.30(8) . 2_756 ?
O2 S2 K2 50.18(8) . . ?
O2 S2 O7 111.85(12) . . ?
O2 S2 O5 108.86(12) . . ?
O2 S2 O3 110.57(12) . . ?
O2 S2 K2A 69.77(17) . 5_766 ?
O5 S2 Nd1 126.85(8) . 7_656 ?
O5 S2 K1 61.66(8) . 2_756 ?
O5 S2 K1 61.12(8) . 7_656 ?
O5 S2 K2 114.55(8) . . ?
O5 S2 O7 109.31(12) . . ?
O5 S2 O3 111.09(12) . . ?
O5 S2 K2A 130.29(16) . 5_766 ?
O3 S2 Nd1 53.65(8) . 7_656 ?
O3 S2 K1 121.05(9) . 7_656 ?
O3 S2 K1 124.42(8) . 2_756 ?
O3 S2 K2 62.12(8) . . ?
O3 S2 O7 105.15(11) . . ?
O3 S2 K2A 41.06(16) . 5_766 ?
S2 K2 S2 75.82(2) 6_565 5_766 ?
S2 K2 S2 180.0 6_565 2_756 ?
S2 K2 S2 104.18(2) 2_756 5_766 ?
S2 K2 S2 180.000(17) 5_766 . ?
S2 K2 S2 104.18(2) 6_565 . ?
S2 K2 S2 75.82(2) 2_756 . ?
O2 K2 S2 91.97(4) . 6_565 ?
O2 K2 S2 88.04(4) 6_565 5_766 ?
O2 K2 S2 91.96(4) 6_565 . ?
O2 K2 S2 155.77(4) 2_756 6_565 ?
O2 K2 S2 24.23(4) 5_766 5_766 ?
O2 K2 S2 88.04(4) 5_766 6_565 ?
O2 K2 S2 155.77(4) 5_766 . ?
O2 K2 S2 88.03(4) . 2_756 ?
O2 K2 S2 91.96(4) 2_756 5_766 ?
O2 K2 S2 155.77(4) 6_565 2_756 ?
O2 K2 S2 24.23(4) . . ?
O2 K2 S2 24.23(4) 2_756 2_756 ?
O2 K2 S2 88.04(4) 2_756 . ?
O2 K2 S2 91.96(4) 5_766 2_756 ?
O2 K2 S2 155.77(4) . 5_766 ?
O2 K2 S2 24.23(4) 6_565 6_565 ?
O2 K2 O2 73.68(8) 2_756 5_766 ?
O2 K2 O2 106.32(8) 6_565 5_766 ?
O2 K2 O2 180.0 . 5_766 ?
O2 K2 O2 73.68(8) . 6_565 ?
O2 K2 O2 106.32(8) . 2_756 ?
O2 K2 O2 180.0 6_565 2_756 ?
O2 K2 O3 105.47(6) 6_565 . ?
O2 K2 O3 74.53(6) 6_565 5_766 ?
O2 K2 O3 130.63(5) 2_756 6_565 ?
O2 K2 O3 74.53(6) 2_756 . ?
O2 K2 O3 49.37(5) . . ?
O2 K2 O3 74.53(6) . 2_756 ?
O2 K2 O3 130.63(5) . 5_766 ?
O2 K2 O3 49.37(5) 2_756 2_756 ?
O2 K2 O3 74.53(6) 5_766 6_565 ?
O2 K2 O3 105.47(6) . 6_565 ?
O2 K2 O3 49.37(5) 6_565 6_565 ?
O2 K2 O3 49.37(5) 5_766 5_766 ?
O2 K2 O3 105.47(6) 5_766 2_756 ?
O2 K2 O3 130.63(5) 5_766 . ?
O2 K2 O3 130.63(5) 6_565 2_756 ?
O2 K2 O3 105.47(6) 2_756 5_766 ?
O3 K2 S2 72.14(4) 5_766 6_565 ?
O3 K2 S2 107.86(4) 5_766 2_756 ?
O3 K2 S2 107.86(4) 6_565 . ?
O3 K2 S2 107.86(4) . 6_565 ?
O3 K2 S2 154.31(4) 5_766 . ?
O3 K2 S2 25.69(4) 6_565 6_565 ?
O3 K2 S2 154.31(4) 6_565 2_756 ?
O3 K2 S2 154.31(4) 2_756 6_565 ?
O3 K2 S2 25.69(4) 2_756 2_756 ?
O3 K2 S2 25.69(4) 5_766 5_766 ?
O3 K2 S2 25.69(4) . . ?
O3 K2 S2 154.31(4) . 5_766 ?
O3 K2 S2 72.14(4) 2_756 . ?
O3 K2 S2 72.14(4) 6_565 5_766 ?
O3 K2 S2 107.86(4) 2_756 5_766 ?
O3 K2 S2 72.14(4) . 2_756 ?
O3 K2 O3 80.11(8) . 2_756 ?
O3 K2 O3 99.89(8) 5_766 2_756 ?
O3 K2 O3 180.0 5_766 . ?
O3 K2 O3 80.11(8) 5_766 6_565 ?
O3 K2 O3 99.89(8) . 6_565 ?
O3 K2 O3 180.0 6_565 2_756 ?
K1 Na1 K1 180.0 6_566 2_756 ?
K1 Na1 K1 81.235(17) 1_556 6_566 ?
K1 Na1 K1 81.235(17) 5_766 2_756 ?
K1 Na1 K1 180.0 5_766 1_556 ?
K1 Na1 K1 98.765(17) 1_556 2_756 ?
K1 Na1 K1 98.765(17) 5_766 6_566 ?
K2 Na1 K1 117.221(8) . 1_556 ?
K2 Na1 K1 117.221(8) 1_556 2_756 ?
K2 Na1 K1 62.779(8) . 2_756 ?
K2 Na1 K1 62.779(9) . 5_766 ?
K2 Na1 K1 117.221(8) . 6_566 ?
K2 Na1 K1 117.221(8) 1_556 5_766 ?
K2 Na1 K1 62.779(8) 1_556 6_566 ?
K2 Na1 K1 62.779(9) 1_556 1_556 ?
K2 Na1 K2 180.0 . 1_556 ?
O4 Na1 K1 135.68(2) 5_767 1_556 ?
O4 Na1 K1 44.32(2) 5_767 2_756 ?
O4 Na1 K1 44.32(2) 5_767 5_766 ?
O4 Na1 K1 44.32(2) . 1_556 ?
O4 Na1 K1 135.68(2) . 2_756 ?
O4 Na1 K1 135.68(2) . 5_766 ?
O4 Na1 K1 44.32(2) . 6_566 ?
O4 Na1 K1 135.68(2) 5_767 6_566 ?
O4 Na1 K2 107.54(6) . . ?
O4 Na1 K2 72.46(6) . 1_556 ?
O4 Na1 K2 107.54(6) 5_767 1_556 ?
O4 Na1 K2 72.46(6) 5_767 . ?
O4 Na1 O4 180.0 5_767 . ?
O2 Na1 K1 41.92(5) . 2_756 ?
O2 Na1 K1 138.08(5) 6_565 1_556 ?
O2 Na1 K1 99.83(5) 5_767 1_556 ?
O2 Na1 K1 41.92(5) 5_767 6_566 ?
O2 Na1 K1 80.17(5) 6_565 6_566 ?
O2 Na1 K1 80.17(5) 5_767 5_766 ?
O2 Na1 K1 41.92(5) 6_565 5_766 ?
O2 Na1 K1 41.92(5) 2_757 1_556 ?
O2 Na1 K1 138.08(5) 2_757 5_766 ?
O2 Na1 K1 99.83(5) . 5_766 ?
O2 Na1 K1 138.08(5) 5_767 2_756 ?
O2 Na1 K1 99.83(5) 2_757 6_566 ?
O2 Na1 K1 99.83(5) 6_565 2_756 ?
O2 Na1 K1 80.17(5) . 1_556 ?
O2 Na1 K1 80.17(5) 2_757 2_756 ?
O2 Na1 K1 138.08(5) . 6_566 ?
O2 Na1 K2 135.14(5) 6_565 1_556 ?
O2 Na1 K2 44.86(5) . . ?
O2 Na1 K2 135.14(5) 5_767 . ?
O2 Na1 K2 44.86(5) 2_757 1_556 ?
O2 Na1 K2 44.86(5) 6_565 . ?
O2 Na1 K2 135.14(5) . 1_556 ?
O2 Na1 K2 135.14(5) 2_757 . ?
O2 Na1 K2 44.86(5) 5_767 1_556 ?
O2 Na1 O4 81.12(6) 2_757 . ?
O2 Na1 O4 81.12(6) 6_565 5_767 ?
O2 Na1 O4 98.88(6) 2_757 5_767 ?
O2 Na1 O4 98.88(6) . . ?
O2 Na1 O4 98.88(6) 5_767 5_767 ?
O2 Na1 O4 81.12(6) . 5_767 ?
O2 Na1 O4 81.12(6) 5_767 . ?
O2 Na1 O4 98.88(6) 6_565 . ?
O2 Na1 O2 90.73(10) 2_757 . ?
O2 Na1 O2 90.73(10) 5_767 6_565 ?
O2 Na1 O2 180.0 6_565 2_757 ?
O2 Na1 O2 180.0 5_767 . ?
O2 Na1 O2 89.27(10) 6_565 . ?
O2 Na1 O2 89.27(10) 5_767 2_757 ?
Nd1 O1 Nd1 119.50(10) 7_656 3_455 ?
Nd1 O1 K2A 93.34(12) 3_455 5_766 ?
Nd1 O1 K2A 93.34(12) 7_656 5_766 ?
S1 O1 Nd1 94.66(8) . 7_656 ?
S1 O1 Nd1 94.66(8) . 3_455 ?
S1 O1 K2A 164.1(3) . 5_766 ?
K1 O4 K1 134.50(10) 6_566 1_556 ?
K1 O4 K2A 68.55(6) 6_566 5_767 ?
K1 O4 K2A 68.55(6) 1_556 5_767 ?
S1 O4 K1 102.50(6) . 1_556 ?
S1 O4 K1 102.50(6) . 6_566 ?
S1 O4 Na1 124.27(15) . . ?
S1 O4 K2A 143.0(2) . 5_767 ?
Na1 O4 K1 98.22(6) . 6_566 ?
Na1 O4 K1 98.22(6) . 1_556 ?
Na1 O4 K2A 92.7(2) . 5_767 ?
Nd1 O6 K1 104.66(6) 7_656 2_656 ?
Nd1 O6 K1 109.37(6) 7_656 1_556 ?
Nd1 O6 K2A 93.83(15) 7_656 1_455 ?
K1 O6 K1 84.20(5) 2_656 1_556 ?
K1 O6 K2A 148.55(16) 1_556 1_455 ?
K1 O6 K2A 69.19(12) 2_656 1_455 ?
S1 O6 Nd1 104.32(9) . 7_656 ?
S1 O6 K1 95.67(9) . 1_556 ?
S1 O6 K1 149.26(11) . 2_656 ?
S1 O6 K2A 98.87(12) . 1_455 ?
Nd1 O7 K1 114.85(7) 7_656 7_656 ?
Nd1 O7 K1 110.37(7) 7_656 1_556 ?
K1 O7 K1 81.61(5) 7_656 1_556 ?
S2 O7 Nd1 101.54(10) . 7_656 ?
S2 O7 K1 138.80(11) . 1_556 ?
S2 O7 K1 108.20(10) . 7_656 ?
K1 O2 K2 96.42(6) 2_756 . ?
K1 O2 K2A 122.92(18) 2_756 5_766 ?
K1 O2 K2A 68.62(16) 2_756 . ?
S2 O2 K1 109.31(10) . 2_756 ?
S2 O2 K2 105.58(10) . . ?
S2 O2 Na1 137.02(12) . . ?
S2 O2 K2A 84.83(14) . 5_766 ?
S2 O2 K2A 124.70(18) . . ?
K2 O2 K2A 28.94(16) . 5_766 ?
Na1 O2 K1 102.89(7) . 2_756 ?
Na1 O2 K2 98.13(7) . . ?
Na1 O2 K2A 93.03(12) . . ?
Na1 O2 K2A 101.01(11) . 5_766 ?
Nd1 O5 K1 95.20(6) . 7_656 ?
Nd1 O5 K1 109.33(7) . 2_756 ?
K1 O5 K1 126.10(7) 2_756 7_656 ?
S2 O5 Nd1 143.46(13) . . ?
S2 O5 K1 93.05(9) . 2_756 ?
S2 O5 K1 94.15(9) . 7_656 ?
Nd1 O3 K1 101.54(7) 7_656 . ?
Nd1 O3 K2 130.43(8) 7_656 . ?
K1 O3 K2 89.77(6) . . ?
S2 O3 Nd1 99.37(10) . 7_656 ?
S2 O3 K1 150.64(12) . . ?
S2 O3 K2 92.19(9) . . ?
S2 O3 K2A 115.7(2) . 5_766 ?
K2A O3 K1 78.5(2) 5_766 . ?
O1 K2A K1 109.9(2) 5_766 5_766 ?
O1 K2A O4 133.1(4) 5_766 5_767 ?
O1 K2A O6 68.4(2) 5_766 1_655 ?
O1 K2A O6 68.4(2) 5_766 6_665 ?
O1 K2A O2 66.69(17) 5_766 2_756 ?
O1 K2A O2 147.04(11) 5_766 6_565 ?
O1 K2A O2 66.69(17) 5_766 5_766 ?
O1 K2A O2 147.04(11) 5_766 . ?
O1 K2A K2A 115.3(4) 5_766 5_766 ?
O4 K2A K1 52.24(12) 5_767 5_766 ?
O4 K2A O2 60.82(15) 5_767 . ?
O4 K2A O2 145.74(15) 5_767 2_756 ?
O4 K2A O2 145.74(15) 5_767 5_766 ?
O4 K2A O2 60.82(15) 5_767 6_565 ?
O4 K2A K2A 111.5(4) 5_767 5_766 ?
O6 K2A K1 51.21(12) 6_665 5_766 ?
O6 K2A K1 90.4(2) 1_655 5_766 ?
O6 K2A O4 68.9(2) 1_655 5_767 ?
O6 K2A O4 68.9(2) 6_665 5_767 ?
O6 K2A O6 47.65(17) 6_665 1_655 ?
O6 K2A O2 128.5(3) 1_655 6_565 ?
O6 K2A O2 101.13(18) 6_665 6_565 ?
O6 K2A O2 128.5(3) 6_665 . ?
O6 K2A O2 101.13(18) 1_655 . ?
O6 K2A O2 106.56(17) 1_655 2_756 ?
O6 K2A O2 134.4(3) 1_655 5_766 ?
O6 K2A O2 106.56(17) 6_665 5_766 ?
O6 K2A O2 134.4(3) 6_665 2_756 ?
O6 K2A K2A 156.13(9) 1_655 5_766 ?
O6 K2A K2A 156.13(9) 6_665 5_766 ?
O2 K2A K1 97.42(6) 5_766 5_766 ?
O2 K2A K1 158.9(2) 2_756 5_766 ?
O2 K2A K1 50.17(9) 6_565 5_766 ?
O2 K2A K1 101.0(2) . 5_766 ?
O2 K2A O2 121.0(3) . 5_766 ?
O2 K2A O2 64.16(18) . 6_565 ?
O2 K2A O2 121.0(3) 6_565 2_756 ?
O2 K2A O2 88.28(18) 6_565 5_766 ?
O2 K2A O2 88.28(18) . 2_756 ?
O2 K2A O2 61.72(18) 2_756 5_766 ?
O2 K2A K2A 62.3(2) . 5_766 ?
O2 K2A K2A 62.3(2) 6_565 5_766 ?
O3 K2A K1 53.90(9) 5_766 5_766 ?
O3 K2A K1 151.9(4) 2_756 5_766 ?
O3 K2A O1 70.23(19) 2_756 5_766 ?
O3 K2A O1 70.23(19) 5_766 5_766 ?
O3 K2A O4 106.0(2) 5_766 5_767 ?
O3 K2A O4 106.0(2) 2_756 5_767 ?
O3 K2A O6 63.03(17) 5_766 6_665 ?
O3 K2A O6 107.8(3) 5_766 1_655 ?
O3 K2A O6 63.03(17) 2_756 1_655 ?
O3 K2A O6 107.8(3) 2_756 6_665 ?
O3 K2A O2 48.59(13) 5_766 5_766 ?
O3 K2A O2 140.8(3) 2_756 6_565 ?
O3 K2A O2 140.8(3) 5_766 . ?
O3 K2A O2 107.6(3) 2_756 5_766 ?
O3 K2A O2 77.17(12) 2_756 . ?
O3 K2A O2 77.17(12) 5_766 6_565 ?
O3 K2A O2 107.6(3) 5_766 2_756 ?
O3 K2A O2 48.59(13) 2_756 2_756 ?
O3 K2A O3 139.8(4) 2_756 5_766 ?
O3 K2A K2A 95.2(3) 5_766 5_766 ?
O3 K2A K2A 95.2(3) 2_756 5_766 ?

loop_
_geom_bond_atom_site_label_1
_geom_bond_atom_site_label_2
_geom_bond_distance
_geom_bond_site_symmetry_2
_geom_bond_publ_flag
Nd1 S1 3.1927(6) 7_656 ?
Nd1 S1 3.1927(6) 3_545 ?
Nd1 O1 2.7069(14) 7_656 ?
Nd1 O1 2.7069(14) 3_545 ?
Nd1 O6 2.4828(18) 7_656 ?
Nd1 O6 2.4828(18) 8 ?
Nd1 O7 2.576(2) 8 ?
Nd1 O7 2.5763(19) 7_656 ?
Nd1 O5 2.4567(19) . ?
Nd1 O5 2.4567(19) 2_756 ?
Nd1 O3 2.630(2) 8 ?
Nd1 O3 2.630(2) 7_656 ?
K1 S1 3.4014(8) 1_554 ?
K1 S2 3.4599(8) 2_756 ?
K1 O4 2.7752(12) 1_554 ?
K1 O6 2.7242(18) 2_656 ?
K1 O6 2.9168(19) 1_554 ?
K1 O7 2.768(2) 7_656 ?
K1 O7 2.797(2) 1_554 ?
K1 O2 2.694(2) 2_756 ?
K1 O5 3.050(2) 2_756 ?
K1 O5 3.098(2) 7_656 ?
K1 O3 2.694(2) . ?
K1 K2A 3.267(5) 5_766 ?
S1 O1 1.487(3) . ?
S1 O4 1.456(3) . ?
S1 O6 1.4850(18) 6_565 ?
S1 O6 1.4850(18) . ?
S1 K2A 3.560(10) 1_455 ?
S2 K2 3.4156(6) . ?
S2 O7 1.487(2) . ?
S2 O2 1.455(2) . ?
S2 O5 1.480(2) . ?
S2 O3 1.482(2) . ?
S2 K2A 3.379(5) 5_766 ?
K2 O2 2.724(2) 2_756 ?
K2 O2 2.724(2) 5_766 ?
K2 O2 2.724(2) . ?
K2 O2 2.724(2) 6_565 ?
K2 O3 3.021(2) 2_756 ?
K2 O3 3.021(2) 5_766 ?
K2 O3 3.021(2) 6_565 ?
K2 O3 3.021(2) . ?
Na1 O4 2.416(3) . ?
Na1 O4 2.416(3) 5_767 ?
Na1 O2 2.3244(19) 5_767 ?
Na1 O2 2.3244(19) . ?
Na1 O2 2.3244(19) 6_565 ?
Na1 O2 2.3244(19) 2_757 ?
O1 K2A 2.834(9) 5_766 ?
O4 K2A 3.015(9) 5_767 ?
O6 K2A 3.014(9) 1_455 ?
O2 K2A 3.184(8) 5_766 ?
O2 K2A 3.075(8) . ?
O3 K2A 2.463(3) 5_766 ?
K2A K2A 3.08(2) 5_766 ?

loop_
_geom_torsion_atom_site_label_1
_geom_torsion_atom_site_label_2
_geom_torsion_atom_site_label_3
_geom_torsion_atom_site_label_4
_geom_torsion
_geom_torsion_site_symmetry_1
_geom_torsion_site_symmetry_2
_geom_torsion_site_symmetry_3
_geom_torsion_site_symmetry_4
_geom_torsion_publ_flag
Nd1 S1 O1 Nd1 -120.16(12) 3_455 . . 7_656 ?
Nd1 S1 O1 Nd1 120.16(12) 7_656 . . 3_455 ?
Nd1 S1 O1 K2A -119.92(6) 7_656 . . 5_766 ?
Nd1 S1 O1 K2A 119.92(6) 3_455 . . 5_766 ?
Nd1 S1 O4 K1 -174.45(3) 3_455 . . 1_556 ?
Nd1 S1 O4 K1 43.87(15) 3_455 . . 6_566 ?
Nd1 S1 O4 K1 -43.87(15) 7_656 . . 1_556 ?
Nd1 S1 O4 K1 174.45(3) 7_656 . . 6_566 ?
Nd1 S1 O4 Na1 65.29(8) 7_656 . . . ?
Nd1 S1 O4 Na1 -65.29(8) 3_455 . . . ?
Nd1 S1 O4 K2A -114.71(8) 7_656 . . 5_767 ?
Nd1 S1 O4 K2A 114.71(8) 3_455 . . 5_767 ?
Nd1 S1 O6 Nd1 63.26(10) 3_455 . . 7_656 ?
Nd1 S1 O6 K1 -160.1(3) 7_656 . . 2_656 ?
Nd1 S1 O6 K1 174.94(3) 3_455 . . 1_556 ?
Nd1 S1 O6 K1 -96.9(2) 3_455 . . 2_656 ?
Nd1 S1 O6 K1 111.67(9) 7_656 . . 1_556 ?
Nd1 S1 O6 K2A -96.30(17) 7_656 . . 1_455 ?
Nd1 S1 O6 K2A -33.03(18) 3_455 . . 1_455 ?
Nd1 S2 O7 K1 -140.6(2) 7_656 . . 1_556 ?
Nd1 S2 O7 K1 121.24(11) 7_656 . . 7_656 ?
Nd1 S2 O2 K1 -177.69(3) 7_656 . . 2_756 ?
Nd1 S2 O2 K2 -74.93(10) 7_656 . . . ?
Nd1 S2 O2 Na1 46.0(2) 7_656 . . . ?
Nd1 S2 O2 K2A -54.56(17) 7_656 . . 5_766 ?
Nd1 S2 O2 K2A -100.8(2) 7_656 . . . ?
Nd1 S2 O5 Nd1 49.4(2) 7_656 . . . ?
Nd1 S2 O5 K1 -55.07(10) 7_656 . . 7_656 ?
Nd1 S2 O5 K1 178.38(3) 7_656 . . 2_756 ?
Nd1 S2 O3 K1 -135.0(3) 7_656 . . . ?
Nd1 S2 O3 K2 131.61(9) 7_656 . . . ?
Nd1 S2 O3 K2A 111.3(3) 7_656 . . 5_766 ?
K1 S1 O1 Nd1 -61.47(11) 6_566 . . 3_455 ?
K1 S1 O1 Nd1 61.47(11) 1_556 . . 7_656 ?
K1 S1 O1 Nd1 -178.38(3) 1_556 . . 3_455 ?
K1 S1 O1 Nd1 178.38(3) 6_566 . . 7_656 ?
K1 S1 O1 K2A 58.45(6) 6_566 . . 5_766 ?
K1 S1 O1 K2A -58.45(6) 1_556 . . 5_766 ?
K1 S1 O4 K1 -141.68(15) 1_556 . . 6_566 ?
K1 S1 O4 K1 141.68(15) 6_566 . . 1_556 ?
K1 S1 O4 Na1 109.16(8) 1_556 . . . ?
K1 S1 O4 Na1 -109.16(8) 6_566 . . . ?
K1 S1 O4 K2A -70.84(8) 1_556 . . 5_767 ?
K1 S1 O4 K2A 70.84(8) 6_566 . . 5_767 ?
K1 S1 O6 Nd1 -111.67(9) 1_556 . . 7_656 ?
K1 S1 O6 Nd1 -178.13(4) 6_566 . . 7_656 ?
K1 S1 O6 K1 21.7(3) 6_566 . . 2_656 ?
K1 S1 O6 K1 -66.46(11) 6_566 . . 1_556 ?
K1 S1 O6 K1 88.2(2) 1_556 . . 2_656 ?
K1 S1 O6 K2A 152.03(17) 1_556 . . 1_455 ?
K1 S1 O6 K2A 85.57(18) 6_566 . . 1_455 ?
K1 S2 O7 Nd1 169.04(3) 2_756 . . 7_656 ?
K1 S2 O7 Nd1 -121.24(11) 7_656 . . 7_656 ?
K1 S2 O7 K1 28.5(2) 2_756 . . 1_556 ?
K1 S2 O7 K1 -69.72(11) 2_756 . . 7_656 ?
K1 S2 O7 K1 98.18(17) 7_656 . . 1_556 ?
K1 S2 O2 K1 71.51(12) 7_656 . . 2_756 ?
K1 S2 O2 K2 102.75(11) 2_756 . . . ?
K1 S2 O2 K2 174.27(3) 7_656 . . . ?
K1 S2 O2 Na1 -136.3(2) 2_756 . . . ?
K1 S2 O2 Na1 -64.8(2) 7_656 . . . ?
K1 S2 O2 K2A -165.36(15) 7_656 . . 5_766 ?
K1 S2 O2 K2A 123.13(17) 2_756 . . 5_766 ?
K1 S2 O2 K2A 76.9(2) 2_756 . . . ?
K1 S2 O2 K2A 148.37(18) 7_656 . . . ?
K1 S2 O5 Nd1 -129.0(2) 2_756 . . . ?
K1 S2 O5 Nd1 104.5(2) 7_656 . . . ?
K1 S2 O5 K1 -126.54(8) 7_656 . . 2_756 ?
K1 S2 O5 K1 126.54(8) 2_756 . . 7_656 ?
K1 S2 O3 Nd1 52.79(10) 7_656 . . 7_656 ?
K1 S2 O3 Nd1 -169.69(3) 2_756 . . 7_656 ?
K1 S2 O3 K1 55.3(3) 2_756 . . . ?
K1 S2 O3 K1 -82.2(3) 7_656 . . . ?
K1 S2 O3 K2 -38.08(9) 2_756 . . . ?
K1 S2 O3 K2 -175.60(3) 7_656 . . . ?
K1 S2 O3 K2A 164.1(2) 7_656 . . 5_766 ?
K1 S2 O3 K2A -58.4(3) 2_756 . . 5_766 ?
K2 S2 O7 Nd1 62.45(13) . . . 7_656 ?
K2 S2 O7 K1 -176.31(3) . . . 7_656 ?
K2 S2 O7 K1 -78.13(18) . . . 1_556 ?
K2 S2 O2 K1 -102.75(11) . . . 2_756 ?
K2 S2 O2 Na1 121.0(2) . . . . ?
K2 S2 O5 Nd1 -78.2(2) . . . . ?
K2 S2 O5 K1 50.73(8) . . . 2_756 ?
K2 S2 O5 K1 177.27(2) . . . 7_656 ?
K2 S2 O3 Nd1 -131.61(9) . . . 7_656 ?
K2 S2 O3 K1 93.4(2) . . . . ?
O1 S1 O4 K1 109.16(8) . . . 6_566 ?
O1 S1 O4 K1 -109.16(8) . . . 1_556 ?
O1 S1 O4 Na1 0.000(1) . . . . ?
O1 S1 O4 K2A 180.000(4) . . . 5_767 ?
O1 S1 O6 Nd1 1.43(13) . . . 7_656 ?
O1 S1 O6 K1 113.10(11) . . . 1_556 ?
O1 S1 O6 K1 -158.7(2) . . . 2_656 ?
O1 S1 O6 K2A -94.87(19) . . . 1_455 ?
O4 S1 O1 Nd1 119.92(6) . . . 7_656 ?
O4 S1 O1 Nd1 -119.92(6) . . . 3_455 ?
O4 S1 O1 K2A 0.000(3) . . . 5_766 ?
O4 S1 O6 Nd1 -120.66(12) . . . 7_656 ?
O4 S1 O6 K1 79.2(2) . . . 2_656 ?
O4 S1 O6 K1 -8.99(13) . . . 1_556 ?
O4 S1 O6 K2A 143.04(19) . . . 1_455 ?
O6 S1 O1 Nd1 -1.28(12) . . . 7_656 ?
O6 S1 O1 Nd1 1.28(12) 6_565 . . 3_455 ?
O6 S1 O1 Nd1 -118.88(8) 6_565 . . 7_656 ?
O6 S1 O1 Nd1 118.88(8) . . . 3_455 ?
O6 S1 O1 K2A -121.20(9) . . . 5_766 ?
O6 S1 O1 K2A 121.20(9) 6_565 . . 5_766 ?
O6 S1 O4 K1 9.64(14) . . . 1_556 ?
O6 S1 O4 K1 132.04(9) 6_565 . . 1_556 ?
O6 S1 O4 K1 -132.04(9) . . . 6_566 ?
O6 S1 O4 K1 -9.64(14) 6_565 . . 6_566 ?
O6 S1 O4 Na1 118.80(9) . . . . ?
O6 S1 O4 Na1 -118.80(9) 6_565 . . . ?
O6 S1 O4 K2A -61.20(9) . . . 5_767 ?
O6 S1 O4 K2A 61.20(9) 6_565 . . 5_767 ?
O6 S1 O6 Nd1 116.63(10) 6_565 . . 7_656 ?
O6 S1 O6 K1 -131.70(9) 6_565 . . 1_556 ?
O6 S1 O6 K1 -43.5(3) 6_565 . . 2_656 ?
O6 S1 O6 K2A 20.3(2) 6_565 . . 1_455 ?
O7 S2 O2 K1 124.80(11) . . . 2_756 ?
O7 S2 O2 K2 -132.44(10) . . . . ?
O7 S2 O2 Na1 -11.5(2) . . . . ?
O7 S2 O2 K2A -158.3(2) . . . . ?
O7 S2 O2 K2A -112.07(17) . . . 5_766 ?
O7 S2 O5 Nd1 105.3(2) . . . . ?
O7 S2 O5 K1 -125.71(9) . . . 2_756 ?
O7 S2 O5 K1 0.84(11) . . . 7_656 ?
O7 S2 O3 Nd1 2.82(12) . . . 7_656 ?
O7 S2 O3 K1 -132.2(2) . . . . ?
O7 S2 O3 K2 134.43(9) . . . . ?
O7 S2 O3 K2A 114.1(2) . . . 5_766 ?
O2 S2 O7 Nd1 117.15(11) . . . 7_656 ?
O2 S2 O7 K1 -23.4(2) . . . 1_556 ?
O2 S2 O7 K1 -121.61(11) . . . 7_656 ?
O2 S2 O5 Nd1 -132.22(19) . . . . ?
O2 S2 O5 K1 123.28(10) . . . 7_656 ?
O2 S2 O5 K1 -3.27(12) . . . 2_756 ?
O2 S2 O3 Nd1 -118.07(10) . . . 7_656 ?
O2 S2 O3 K1 106.9(3) . . . . ?
O2 S2 O3 K2 13.54(11) . . . . ?
O2 S2 O3 K2A -6.8(3) . . . 5_766 ?
O5 S2 O7 Nd1 -122.22(10) . . . 7_656 ?
O5 S2 O7 K1 97.20(17) . . . 1_556 ?
O5 S2 O7 K1 -0.98(13) . . . 7_656 ?
O5 S2 O2 K1 3.91(14) . . . 2_756 ?
O5 S2 O2 K2 106.67(11) . . . . ?
O5 S2 O2 Na1 -132.36(17) . . . . ?
O5 S2 O2 K2A 80.8(2) . . . . ?
O5 S2 O2 K2A 127.04(17) . . . 5_766 ?
O5 S2 O3 Nd1 120.95(10) . . . 7_656 ?
O5 S2 O3 K1 -14.0(3) . . . . ?
O5 S2 O3 K2 -107.44(10) . . . . ?
O5 S2 O3 K2A -127.8(2) . . . 5_766 ?
O3 S2 O7 Nd1 -2.90(12) . . . 7_656 ?
O3 S2 O7 K1 118.34(11) . . . 7_656 ?
O3 S2 O7 K1 -143.48(15) . . . 1_556 ?
O3 S2 O2 K1 -118.38(11) . . . 2_756 ?
O3 S2 O2 K2 -15.63(13) . . . . ?
O3 S2 O2 Na1 105.35(18) . . . . ?
O3 S2 O2 K2A -41.5(2) . . . . ?
O3 S2 O2 K2A 4.75(18) . . . 5_766 ?
O3 S2 O5 Nd1 -10.2(2) . . . . ?
O3 S2 O5 K1 118.71(10) . . . 2_756 ?
O3 S2 O5 K1 -114.74(10) . . . 7_656 ?
K2A S1 O1 Nd1 -60.08(6) 1_455 . . 7_656 ?
K2A S1 O1 Nd1 60.08(6) 1_455 . . 3_455 ?
K2A S1 O1 K2A 180.000(2) 1_455 . . 5_766 ?
K2A S1 O4 K1 70.84(8) 1_455 . . 1_556 ?
K2A S1 O4 K1 -70.84(8) 1_455 . . 6_566 ?
K2A S1 O4 Na1 180.000(1) 1_455 . . . ?
K2A S1 O4 K2A 0.000(3) 1_455 . . 5_767 ?
K2A S1 O6 Nd1 96.30(17) 1_455 . . 7_656 ?
K2A S1 O6 K1 -63.8(2) 1_455 . . 2_656 ?
K2A S1 O6 K1 -152.03(17) 1_455 . . 1_556 ?
K2A S2 O7 Nd1 39.45(18) 5_766 . . 7_656 ?
K2A S2 O7 K1 160.69(15) 5_766 . . 7_656 ?
K2A S2 O7 K1 -101.1(2) 5_766 . . 1_556 ?
K2A S2 O2 K1 -123.13(17) 5_766 . . 2_756 ?
K2A S2 O2 Na1 100.6(2) 5_766 . . . ?
K2A S2 O2 K2A -46.3(3) 5_766 . . . ?
K2A S2 O5 Nd1 -53.1(3) 5_766 . . . ?
K2A S2 O5 K1 75.8(2) 5_766 . . 2_756 ?
K2A S2 O5 K1 -157.6(2) 5_766 . . 7_656 ?
K2A S2 O3 Nd1 -111.3(3) 5_766 . . 7_656 ?
K2A S2 O3 K1 113.7(4) 5_766 . . . ?
